data_7205679
loop_
_publ_author_name
'Vitorica-Yrezabal, I\~nigo J.'
'Sullivan, Rachel A.'
'Purver, Stephen L.'
'Curfs, Caroline'
'Tang, Chiu C.'
'Brammer, Lee'

_publ_section_title
;
 Synthesis and polymorphism of (4-ClpyH)2[CuCl4]: solid--gas and
 solid--solid reactions
;
_journal_issue 9
_journal_name_full CrystEngComm
_journal_page_first 3189
_journal_paper_doi 10.1039/c0ce00628a
_journal_volume 13
_journal_year 2011
_chemical_formula_moiety '2(C5 H5 Cl N), Cl4 Cu '
_chemical_formula_sum 'C10 H10 Cl6 Cu N2'
_chemical_formula_weight 434.44
_chemical_name_systematic
;
?
;
_space_group_IT_number 14
_symmetry_cell_setting monoclinic
_symmetry_space_group_name_Hall '-P 2ybc'
_symmetry_space_group_name_H-M 'P 1 21/c 1'
_atom_sites_solution_hydrogens geom
_atom_sites_solution_primary direct
_atom_sites_solution_secondary difmap
_audit_creation_method SHELXL-97
_cell_angle_alpha 90.00
_cell_angle_beta 115.57(3)
_cell_angle_gamma 90.00
_cell_formula_units_Z 4
_cell_length_a 7.5780(15)
_cell_length_b 27.411(6)
_cell_length_c 8.7224(17)
_cell_measurement_reflns_used 936
_cell_measurement_temperature 150(2)
_cell_measurement_theta_max 28.150
_cell_measurement_theta_min 3.331
_cell_volume 1634.4(7)
_computing_cell_refinement 'Bruker XSCANS'
_computing_data_collection 'Bruker XSCANS'
_computing_data_reduction 'Bruker SAINT'
_computing_molecular_graphics 'Bruker SHELXTL'
_computing_publication_material 'Bruker SHELXTL'
_computing_structure_refinement 'SHELXL-97 (Sheldrick, 1997)'
_computing_structure_solution 'SHELXS-97 (Sheldrick, 1990)'
_diffrn_ambient_temperature 150(2)
_diffrn_detector_area_resol_mean 100
_diffrn_measured_fraction_theta_full 0.963
_diffrn_measured_fraction_theta_max 0.963
_diffrn_measurement_device_type 'Bruker SMART 1000 CCD'
_diffrn_measurement_method '\w scans'
_diffrn_radiation_monochromator graphite
_diffrn_radiation_source 'fine-focus sealed tube'
_diffrn_radiation_type MoK\a
_diffrn_radiation_wavelength 0.71073
_diffrn_reflns_av_R_equivalents 0.0310
_diffrn_reflns_av_sigmaI/netI 0.0291
_diffrn_reflns_limit_h_max 9
_diffrn_reflns_limit_h_min -9
_diffrn_reflns_limit_k_max 36
_diffrn_reflns_limit_k_min -34
_diffrn_reflns_limit_l_max 9
_diffrn_reflns_limit_l_min -11
_diffrn_reflns_number 14426
_diffrn_reflns_theta_full 28.35
_diffrn_reflns_theta_max 28.35
_diffrn_reflns_theta_min 1.49
_diffrn_standards_decay_% 0
_diffrn_standards_number 0
_exptl_absorpt_coefficient_mu 2.303
_exptl_absorpt_correction_T_max 0.7696
_exptl_absorpt_correction_T_min 0.4749
_exptl_absorpt_correction_type multi-scan
_exptl_absorpt_process_details SADABS
_exptl_crystal_colour yellow
_exptl_crystal_density_diffrn 1.766
_exptl_crystal_density_method 'not measured'
_exptl_crystal_description 'flat prism'
_exptl_crystal_F_000 860
_exptl_crystal_size_max 0.38
_exptl_crystal_size_mid 0.36
_exptl_crystal_size_min 0.12
_refine_diff_density_max 0.490
_refine_diff_density_min -0.334
_refine_diff_density_rms 0.075
_refine_ls_extinction_method none
_refine_ls_goodness_of_fit_ref 1.042
_refine_ls_hydrogen_treatment constr
_refine_ls_matrix_type full
_refine_ls_number_parameters 172
_refine_ls_number_reflns 3932
_refine_ls_number_restraints 0
_refine_ls_restrained_S_all 1.042
_refine_ls_R_factor_all 0.0361
_refine_ls_R_factor_gt 0.0286
_refine_ls_shift/su_max 0.001
_refine_ls_shift/su_mean 0.000
_refine_ls_structure_factor_coef Fsqd
_refine_ls_weighting_details 'calc w=1/[\s^2^(Fo^2^)+(0.0361P)^2^+0.2939P] where P=(Fo^2^+2Fc^2^)/3'
_refine_ls_weighting_scheme calc
_refine_ls_wR_factor_gt 0.0672
_refine_ls_wR_factor_ref 0.0695
_reflns_number_gt 3325
_reflns_number_total 3932
_reflns_threshold_expression >2sigma(I)
_cod_data_source_file c0ce00628a.txt
_cod_data_source_block compound2_phaseI_150K
_cod_depositor_comments
;
The following automatic conversions were performed:
'_symmetry_cell_setting' value 'Monoclinic' changed to 'monoclinic'
according to '/home/saulius/struct/CIF-dictionaries/cif_core.dic'
dictionary named 'cif_core.dic' version 2.4.1 from 2010-06-29.

Automatic conversion script
Id: cif_fix_enum 1555 2011-01-17 13:19:09Z saulius 
;
_cod_original_cell_volume 1634.4(6)
_cod_original_sg_symbol_H-M P2(1)/c
_cod_database_code 7205679

loop_
_symmetry_equiv_pos_as_xyz
'x, y, z'
'-x, y+1/2, -z+1/2'
'-x, -y, -z'
'x, -y-1/2, z-1/2'

loop_
_atom_site_label
_atom_site_type_symbol
_atom_site_fract_x
_atom_site_fract_y
_atom_site_fract_z
_atom_site_U_iso_or_equiv
_atom_site_adp_type
_atom_site_occupancy
_atom_site_symmetry_multiplicity
_atom_site_calc_flag
_atom_site_refinement_flags
_atom_site_disorder_assembly
_atom_site_disorder_group
Cu1 Cu 0.04014(3) 0.121003(9) 0.44409(3) 0.02233(8) Uani 1 1 d . . .
Cl2 Cl 0.34805(7) 0.102472(19) 0.61751(7) 0.03196(13) Uani 1 1 d . . .
Cl3 Cl -0.04223(7) 0.159364(18) 0.63591(6) 0.02823(12) Uani 1 1 d . . .
Cl4 Cl -0.23836(7) 0.076808(18) 0.32667(6) 0.02755(12) Uani 1 1 d . . .
Cl5 Cl 0.06588(7) 0.146876(18) 0.21120(7) 0.02831(12) Uani 1 1 d . . .
N1 N 0.3132(3) 0.19615(6) -0.0455(2) 0.0308(4) Uani 1 1 d . . .
H1 H 0.2312 0.1791 -0.1284 0.037 Uiso 1 1 calc R . .
C2 C 0.3020(3) 0.24476(8) -0.0570(3) 0.0329(5) Uani 1 1 d . . .
H2 H 0.2054 0.2595 -0.1522 0.039 Uiso 1 1 calc R . .
C3 C 0.4330(3) 0.27279(8) 0.0718(3) 0.0307(5) Uani 1 1 d . . .
H3 H 0.4283 0.3067 0.0646 0.037 Uiso 1 1 calc R . .
C4 C 0.5730(3) 0.24944(7) 0.2135(3) 0.0250(4) Uani 1 1 d . . .
Cl1 Cl 0.73712(8) 0.28320(2) 0.38053(7) 0.03372(13) Uani 1 1 d . . .
C5 C 0.5801(3) 0.19913(7) 0.2235(3) 0.0287(4) Uani 1 1 d . . .
H5 H 0.6729 0.1834 0.3186 0.034 Uiso 1 1 calc R . .
C6 C 0.4464(3) 0.17302(8) 0.0893(3) 0.0318(5) Uani 1 1 d . . .
H6 H 0.4487 0.1391 0.0923 0.038 Uiso 1 1 calc R . .
N11 N 0.7797(2) 0.05062(6) 0.6818(2) 0.0237(4) Uani 1 1 d . . .
H11 H 0.7938 0.0692 0.6084 0.028 Uiso 1 1 calc R . .
C12 C 0.7979(3) 0.07031(7) 0.8283(3) 0.0251(4) Uani 1 1 d . . .
H12 H 0.8246 0.1034 0.8488 0.030 Uiso 1 1 calc R . .
C13 C 0.7771(3) 0.04144(7) 0.9483(3) 0.0234(4) Uani 1 1 d . . .
H13 H 0.7909 0.0545 1.0514 0.028 Uiso 1 1 calc R . .
C14 C 0.7352(3) -0.00732(7) 0.9122(3) 0.0226(4) Uani 1 1 d . . .
Cl11 Cl 0.70964(7) -0.043946(18) 1.06212(7) 0.02842(12) Uani 1 1 d . . .
C15 C 0.7169(3) -0.02719(7) 0.7598(3) 0.0258(4) Uani 1 1 d . . .
H15 H 0.6895 -0.0601 0.7361 0.031 Uiso 1 1 calc R . .
C16 C 0.7406(3) 0.00335(8) 0.6446(3) 0.0260(4) Uani 1 1 d . . .
H16 H 0.7295 -0.0089 0.5413 0.031 Uiso 1 1 calc R . .

loop_
_atom_site_aniso_label
_atom_site_aniso_U_11
_atom_site_aniso_U_22
_atom_site_aniso_U_33
_atom_site_aniso_U_23
_atom_site_aniso_U_13
_atom_site_aniso_U_12
Cu1 0.02003(13) 0.02596(14) 0.01914(14) -0.00006(10) 0.00672(10) -0.00157(9)
Cl2 0.0225(3) 0.0308(3) 0.0345(3) 0.0081(2) 0.0046(2) 0.00262(19)
Cl3 0.0293(3) 0.0320(3) 0.0214(3) -0.0069(2) 0.0090(2) -0.0023(2)
Cl4 0.0286(3) 0.0335(3) 0.0201(2) -0.0058(2) 0.0101(2) -0.0103(2)
Cl5 0.0333(3) 0.0283(3) 0.0247(3) 0.0037(2) 0.0137(2) -0.0015(2)
N1 0.0270(9) 0.0342(10) 0.0255(10) -0.0043(8) 0.0059(8) -0.0058(7)
C2 0.0292(12) 0.0394(12) 0.0271(11) 0.0062(10) 0.0093(10) 0.0085(9)
C3 0.0379(12) 0.0244(10) 0.0314(12) 0.0018(9) 0.0163(10) 0.0040(9)
C4 0.0262(10) 0.0267(10) 0.0242(11) -0.0043(8) 0.0128(9) -0.0038(8)
Cl1 0.0373(3) 0.0335(3) 0.0291(3) -0.0073(2) 0.0132(2) -0.0121(2)
C5 0.0276(11) 0.0284(11) 0.0247(11) 0.0038(9) 0.0061(9) 0.0011(8)
C6 0.0356(12) 0.0248(11) 0.0308(12) 0.0002(9) 0.0104(10) -0.0035(9)
N11 0.0205(8) 0.0286(9) 0.0221(9) 0.0044(7) 0.0093(7) 0.0022(6)
C12 0.0225(10) 0.0248(10) 0.0279(11) -0.0009(8) 0.0109(9) 0.0005(8)
C13 0.0209(10) 0.0272(10) 0.0208(10) -0.0008(8) 0.0077(8) 0.0017(7)
C14 0.0164(9) 0.0274(10) 0.0228(10) 0.0037(8) 0.0075(8) 0.0032(7)
Cl11 0.0300(3) 0.0287(3) 0.0263(3) 0.0052(2) 0.0120(2) -0.00001(19)
C15 0.0233(10) 0.0244(10) 0.0268(11) -0.0025(8) 0.0080(9) 0.0004(8)
C16 0.0219(10) 0.0329(11) 0.0209(10) -0.0032(8) 0.0071(9) 0.0012(8)

loop_
_atom_type_symbol
_atom_type_description
_atom_type_scat_dispersion_real
_atom_type_scat_dispersion_imag
_atom_type_scat_source
C C 0.0033 0.0016 'International Tables Vol C Tables 4.2.6.8 and 6.1.1.4'
H H 0.0000 0.0000 'International Tables Vol C Tables 4.2.6.8 and 6.1.1.4'
N N 0.0061 0.0033 'International Tables Vol C Tables 4.2.6.8 and 6.1.1.4'
Cl Cl 0.1484 0.1585 'International Tables Vol C Tables 4.2.6.8 and 6.1.1.4'
Cu Cu 0.3201 1.2651 'International Tables Vol C Tables 4.2.6.8 and 6.1.1.4'

loop_
_geom_angle_atom_site_label_1
_geom_angle_atom_site_label_2
_geom_angle_atom_site_label_3
_geom_angle
_geom_angle_site_symmetry_1
_geom_angle_site_symmetry_3
_geom_angle_publ_flag
Cl2 Cu1 Cl5 102.29(3) . . ?
Cl2 Cu1 Cl4 133.36(3) . . ?
Cl5 Cu1 Cl4 100.88(3) . . ?
Cl2 Cu1 Cl3 98.37(3) . . ?
Cl5 Cu1 Cl3 132.75(2) . . ?
Cl4 Cu1 Cl3 94.70(3) . . ?
C6 N1 C2 122.66(19) . . ?
C6 N1 H1 118.7 . . ?
C2 N1 H1 118.7 . . ?
N1 C2 C3 119.9(2) . . ?
N1 C2 H2 120.1 . . ?
C3 C2 H2 120.1 . . ?
C2 C3 C4 118.4(2) . . ?
C2 C3 H3 120.8 . . ?
C4 C3 H3 120.8 . . ?
C5 C4 C3 120.69(19) . . ?
C5 C4 Cl1 119.25(17) . . ?
C3 C4 Cl1 120.05(16) . . ?
C6 C5 C4 118.1(2) . . ?
C6 C5 H5 120.9 . . ?
C4 C5 H5 120.9 . . ?
N1 C6 C5 120.2(2) . . ?
N1 C6 H6 119.9 . . ?
C5 C6 H6 119.9 . . ?
C16 N11 C12 122.91(17) . . ?
C16 N11 H11 118.5 . . ?
C12 N11 H11 118.5 . . ?
N11 C12 C13 119.78(19) . . ?
N11 C12 H12 120.1 . . ?
C13 C12 H12 120.1 . . ?
C12 C13 C14 118.33(19) . . ?
C12 C13 H13 120.8 . . ?
C14 C13 H13 120.8 . . ?
C13 C14 C15 121.18(18) . . ?
C13 C14 Cl11 118.77(16) . . ?
C15 C14 Cl11 120.04(16) . . ?
C16 C15 C14 118.02(19) . . ?
C16 C15 H15 121.0 . . ?
C14 C15 H15 121.0 . . ?
N11 C16 C15 119.76(19) . . ?
N11 C16 H16 120.1 . . ?
C15 C16 H16 120.1 . . ?

loop_
_geom_bond_atom_site_label_1
_geom_bond_atom_site_label_2
_geom_bond_distance
_geom_bond_site_symmetry_2
_geom_bond_publ_flag
Cu1 Cl2 2.2233(10) . ?
Cu1 Cl5 2.2382(7) . ?
Cu1 Cl4 2.2594(8) . ?
Cu1 Cl3 2.2796(6) . ?
N1 C6 1.334(3) . ?
N1 C2 1.336(3) . ?
N1 H1 0.8600 . ?
C2 C3 1.369(3) . ?
C2 H2 0.9300 . ?
C3 C4 1.389(3) . ?
C3 H3 0.9300 . ?
C4 C5 1.381(3) . ?
C4 Cl1 1.721(2) . ?
C5 C6 1.373(3) . ?
C5 H5 0.9300 . ?
C6 H6 0.9300 . ?
N11 C16 1.338(3) . ?
N11 C12 1.338(3) . ?
N11 H11 0.8600 . ?
C12 C13 1.375(3) . ?
C12 H12 0.9300 . ?
C13 C14 1.379(3) . ?
C13 H13 0.9300 . ?
C14 C15 1.387(3) . ?
C14 Cl11 1.724(2) . ?
C15 C16 1.378(3) . ?
C15 H15 0.9300 . ?
C16 H16 0.9300 . ?

loop_
_geom_torsion_atom_site_label_1
_geom_torsion_atom_site_label_2
_geom_torsion_atom_site_label_3
_geom_torsion_atom_site_label_4
_geom_torsion
_geom_torsion_site_symmetry_1
_geom_torsion_site_symmetry_2
_geom_torsion_site_symmetry_3
_geom_torsion_site_symmetry_4
_geom_torsion_publ_flag
C6 N1 C2 C3 1.2(3) . . . . ?
N1 C2 C3 C4 -1.1(3) . . . . ?
C2 C3 C4 C5 0.3(3) . . . . ?
C2 C3 C4 Cl1 -178.52(16) . . . . ?
C3 C4 C5 C6 0.6(3) . . . . ?
Cl1 C4 C5 C6 179.39(16) . . . . ?
C2 N1 C6 C5 -0.3(3) . . . . ?
C4 C5 C6 N1 -0.6(3) . . . . ?
C16 N11 C12 C13 0.3(3) . . . . ?
N11 C12 C13 C14 -0.8(3) . . . . ?
C12 C13 C14 C15 0.9(3) . . . . ?
C12 C13 C14 Cl11 179.74(14) . . . . ?
C13 C14 C15 C16 -0.4(3) . . . . ?
Cl11 C14 C15 C16 -179.29(14) . . . . ?
C12 N11 C16 C15 0.2(3) . . . . ?
C14 C15 C16 N11 -0.1(3) . . . . ?
